data_1572868
loop_
_publ_author_name
'Hendi, Zohreh'
'Pradhan, Renuka'
'Rachuy, Katharina'
'Mahmoudi, Soheil'
'Pandey, Madhusudan K.'
'Kushvaha, Saroj Kumar'
'Herbst-Irmer, Regine'
'Lourderaj, Upakarasamy'
'Stalke, Dietmar'
'Roesky, Herbert W.'

_publ_section_title
;
 Phosphasilene mediated CO activation and deoxygenative homo coupling of
 CO molecules in reactions with metal carbonyls.
;
_journal_issue 45
_journal_name_full 'Chemical science'
_journal_page_first 18888
_journal_page_last 18895
_journal_paper_doi 10.1039/d4sc05491a
_journal_volume 15
_journal_year 2024
_chemical_formula_moiety 'C60 H90 Mo N2 O5 P2 Si2, 5(C6 H6)'
_chemical_formula_sum 'C90 H120 Mo N2 O5 P2 Si2'
_chemical_formula_weight 1523.93
_space_group_crystal_system orthorhombic
_space_group_IT_number 19
_space_group_name_Hall 'P 2ac 2ab'
_space_group_name_H-M_alt 'P 21 21 21'
_atom_sites_solution_hydrogens geom
_audit_creation_method SHELXL-2019/1
_audit_update_record
;
2024-07-11 deposited with the CCDC.	2024-10-09 downloaded from the CCDC.
;
_cell_angle_alpha 90
_cell_angle_beta 90
_cell_angle_gamma 90
_cell_formula_units_Z 4
_cell_length_a 14.748(2)
_cell_length_b 18.855(2)
_cell_length_c 31.225(4)
_cell_measurement_reflns_used 9691
_cell_measurement_temperature 100(2)
_cell_measurement_theta_max 22.1555
_cell_measurement_theta_min 2.185
_cell_volume 8682.8(19)
_computing_cell_refinement 'Bruker SAINT V8.40B'
_computing_data_collection 'Bruker APEX2 v2012.2'
_computing_data_reduction 'Bruker SAINT V8.40B'
_computing_molecular_graphics 'ShelXle Rev: 1387'
_computing_publication_material 'ShelXle Rev: 1387'
_computing_structure_refinement 'SHELXL-2018/3 (Sheldrick, 2018)'
_computing_structure_solution 'SHELXT(Sheldrick,Acta Cryst.(2015)A71,3-8)'
_diffrn_ambient_temperature 100(2)
_diffrn_detector_type 'Bruker Photon III C7 CMOS'
_diffrn_measured_fraction_theta_full 0.999
_diffrn_measured_fraction_theta_max 0.997
_diffrn_measurement_device_type 'Bruker Smart APEX II Quazar'
_diffrn_measurement_method '\f and \w scans'
_diffrn_radiation_type MoK\a
_diffrn_radiation_wavelength 0.71073
_diffrn_reflns_av_R_equivalents 0.0836
_diffrn_reflns_av_unetI/netI 0.0591
_diffrn_reflns_Laue_measured_fraction_full 0.999
_diffrn_reflns_Laue_measured_fraction_max 0.997
_diffrn_reflns_limit_h_max 18
_diffrn_reflns_limit_h_min -18
_diffrn_reflns_limit_k_max 23
_diffrn_reflns_limit_k_min -23
_diffrn_reflns_limit_l_max 38
_diffrn_reflns_limit_l_min -39
_diffrn_reflns_number 198112
_diffrn_reflns_point_group_measured_fraction_full 1.000
_diffrn_reflns_point_group_measured_fraction_max 0.997
_diffrn_reflns_theta_full 25.242
_diffrn_reflns_theta_max 26.414
_diffrn_reflns_theta_min 1.693
_diffrn_source 'Incoatec Microsource'
_exptl_absorpt_coefficient_mu 0.265
_exptl_absorpt_correction_T_max 0.9788
_exptl_absorpt_correction_T_min 0.8088
_exptl_absorpt_correction_type numerical
_exptl_absorpt_process_details SADABS-2016/2
_exptl_crystal_colour brown
_exptl_crystal_density_diffrn 1.166
_exptl_crystal_description plate
_exptl_crystal_F_000 3256
_exptl_crystal_size_max 0.189
_exptl_crystal_size_mid 0.109
_exptl_crystal_size_min 0.035
_refine_diff_density_max 0.682
_refine_diff_density_min -0.497
_refine_diff_density_rms 0.058
_refine_ls_abs_structure_details
;
 Refined as an inversion twin.
;
_refine_ls_abs_structure_Flack 0.47(3)
_refine_ls_extinction_method none
_refine_ls_goodness_of_fit_ref 1.043
_refine_ls_hydrogen_treatment constr
_refine_ls_matrix_type full
_refine_ls_number_parameters 1266
_refine_ls_number_reflns 17772
_refine_ls_number_restraints 5608
_refine_ls_restrained_S_all 1.003
_refine_ls_R_factor_all 0.0703
_refine_ls_R_factor_gt 0.0436
_refine_ls_shift/su_max 0.001
_refine_ls_shift/su_mean 0.000
_refine_ls_structure_factor_coef Fsqd
_refine_ls_weighting_details 'w=1/[\s^2^(Fo^2^)+(0.0468P)^2^+1.4343P] where P=(Fo^2^+2Fc^2^)/3'
_refine_ls_weighting_scheme calc
_refine_ls_wR_factor_gt 0.0886
_refine_ls_wR_factor_ref 0.0994
_reflns_Friedel_coverage 0.836
_reflns_Friedel_fraction_full 1.000
_reflns_Friedel_fraction_max 0.997
_reflns_number_gt 13803
_reflns_number_total 17772
_reflns_threshold_expression 'I > 2\s(I)'
_cod_data_source_file d4sc05491a2.cif
_cod_data_source_block 3
_cod_depositor_comments 'Adding full bibliography for 1572866--1572869.cif.'
_cod_database_code 1572868
_shelx_shelxl_version_number 2019/1
_shelx_space_group_comment
;
The symmetry employed for this shelxl refinement is uniquely defined
by the following loop, which should always be used as a source of
symmetry information in preference to the above space-group names.
They are only intended as comments.
;

loop_
_space_group_symop_operation_xyz
'x, y, z'
'-x+1/2, -y, z+1/2'
'-x, y+1/2, -z+1/2'
'x+1/2, -y+1/2, -z'

loop_
_atom_site_label
_atom_site_type_symbol
_atom_site_fract_x
_atom_site_fract_y
_atom_site_fract_z
_atom_site_U_iso_or_equiv
_atom_site_adp_type
_atom_site_occupancy
_atom_site_site_symmetry_order
_atom_site_calc_flag
_atom_site_refinement_flags_posn
_atom_site_refinement_flags_adp
_atom_site_refinement_flags_occupancy
_atom_site_disorder_assembly
_atom_site_disorder_group
Mo1 Mo 0.30344(2) 0.33679(2) 0.75804(2) 0.02150(9) Uani 1 1 d . . . . .
P2 P 0.47681(7) 0.34479(7) 0.66951(3) 0.0276(3) Uani 1 1 d . . . . .
C7 C 0.3803(3) 0.3402(3) 0.63006(12) 0.0256(9) Uani 1 1 d . . . . .
C8 C 0.3369(3) 0.4025(2) 0.61445(14) 0.0249(10) Uani 1 1 d . . . . .
C9 C 0.2567(3) 0.3953(2) 0.59107(14) 0.0299(11) Uani 1 1 d D . . . .
H9 H 0.226196 0.437122 0.582115 0.036 Uiso 1 1 calc R U . . .
C10 C 0.2192(3) 0.3303(3) 0.58023(13) 0.0319(10) Uani 1 1 d D . . . .
C11 C 0.2696(3) 0.2709(2) 0.59049(15) 0.0308(11) Uani 1 1 d D . . . .
H11 H 0.248063 0.225929 0.581220 0.037 Uiso 1 1 calc R U . . .
C12 C 0.3505(3) 0.2733(2) 0.61376(14) 0.0292(11) Uani 1 1 d . . . . .
C13 C 0.3758(3) 0.4789(3) 0.61972(15) 0.0308(11) Uani 1 1 d . . . . .
C14 C 0.4754(3) 0.4803(3) 0.60562(16) 0.0386(12) Uani 1 1 d . . . . .
H14A H 0.499268 0.528585 0.608627 0.058 Uiso 1 1 calc R U . . .
H14B H 0.479824 0.465455 0.575624 0.058 Uiso 1 1 calc R U . . .
H14C H 0.510681 0.447905 0.623603 0.058 Uiso 1 1 calc R U . . .
C15 C 0.3666(4) 0.5051(3) 0.66583(15) 0.0416(13) Uani 1 1 d . . . . .
H15A H 0.394987 0.551897 0.668505 0.062 Uiso 1 1 calc R U . . .
H15B H 0.396568 0.471670 0.685217 0.062 Uiso 1 1 calc R U . . .
H15C H 0.302186 0.508641 0.673336 0.062 Uiso 1 1 calc R U . . .
C16 C 0.3264(4) 0.5327(2) 0.59128(16) 0.0410(13) Uani 1 1 d . . . . .
H16A H 0.355466 0.579202 0.594044 0.062 Uiso 1 1 calc R U . . .
H16B H 0.262858 0.536175 0.600251 0.062 Uiso 1 1 calc R U . . .
H16C H 0.329231 0.517108 0.561374 0.062 Uiso 1 1 calc R U . . .
C17A C 0.1299(5) 0.3246(5) 0.5548(3) 0.037(2) Uani 0.714(16) 1 d D U P A 1
C18A C 0.0542(6) 0.3520(8) 0.5836(3) 0.062(3) Uani 0.714(16) 1 d D U P A 1
H18A H 0.067986 0.400622 0.592542 0.093 Uiso 0.714(16) 1 calc R U P A 1
H18B H -0.003275 0.351338 0.567879 0.093 Uiso 0.714(16) 1 calc R U P A 1
H18C H 0.049285 0.321556 0.608953 0.093 Uiso 0.714(16) 1 calc R U P A 1
C19A C 0.1069(6) 0.2491(4) 0.5414(4) 0.052(3) Uani 0.714(16) 1 d D . P A 1
H19A H 0.155012 0.230719 0.522779 0.079 Uiso 0.714(16) 1 calc R U P A 1
H19B H 0.101780 0.219138 0.566889 0.079 Uiso 0.714(16) 1 calc R U P A 1
H19C H 0.049220 0.248920 0.525816 0.079 Uiso 0.714(16) 1 calc R U P A 1
C20A C 0.1330(7) 0.3722(5) 0.5147(3) 0.037(2) Uani 0.714(16) 1 d D U P A 1
H20A H 0.147783 0.420903 0.523139 0.055 Uiso 0.714(16) 1 calc R U P A 1
H20B H 0.179474 0.354493 0.494951 0.055 Uiso 0.714(16) 1 calc R U P A 1
H20C H 0.073796 0.371471 0.500454 0.055 Uiso 0.714(16) 1 calc R U P A 1
C17B C 0.1225(12) 0.3299(12) 0.5616(7) 0.043(4) Uani 0.286(16) 1 d D U P A 2
C18B C 0.0621(16) 0.3890(13) 0.5801(10) 0.055(5) Uani 0.286(16) 1 d D U P A 2
H18D H 0.090479 0.435152 0.574919 0.082 Uiso 0.286(16) 1 calc R U P A 2
H18E H 0.002507 0.387603 0.566205 0.082 Uiso 0.286(16) 1 calc R U P A 2
H18F H 0.054717 0.381748 0.610995 0.082 Uiso 0.286(16) 1 calc R U P A 2
C19B C 0.0761(14) 0.2597(10) 0.5703(10) 0.058(6) Uani 0.286(16) 1 d D . P A 2
H19D H 0.070110 0.252878 0.601287 0.088 Uiso 0.286(16) 1 calc R U P A 2
H19E H 0.015767 0.259808 0.557124 0.088 Uiso 0.286(16) 1 calc R U P A 2
H19F H 0.112322 0.221113 0.558144 0.088 Uiso 0.286(16) 1 calc R U P A 2
C20B C 0.1309(19) 0.3393(18) 0.5134(6) 0.060(6) Uani 0.286(16) 1 d D U P A 2
H20D H 0.160848 0.384596 0.507233 0.090 Uiso 0.286(16) 1 calc R U P A 2
H20E H 0.166940 0.300393 0.501467 0.090 Uiso 0.286(16) 1 calc R U P A 2
H20F H 0.070386 0.339089 0.500446 0.090 Uiso 0.286(16) 1 calc R U P A 2
C21 C 0.4037(3) 0.2031(2) 0.61875(15) 0.0336(11) Uani 1 1 d . . . . .
C22 C 0.3679(4) 0.1441(3) 0.58885(17) 0.0485(15) Uani 1 1 d . . . . .
H22A H 0.406957 0.102258 0.591232 0.073 Uiso 1 1 calc R U . . .
H22B H 0.368208 0.161177 0.559200 0.073 Uiso 1 1 calc R U . . .
H22C H 0.305886 0.131549 0.597150 0.073 Uiso 1 1 calc R U . . .
C23 C 0.5033(3) 0.2145(3) 0.60509(18) 0.0469(14) Uani 1 1 d . . . . .
H23A H 0.536785 0.169921 0.608068 0.070 Uiso 1 1 calc R U . . .
H23B H 0.531013 0.250798 0.623373 0.070 Uiso 1 1 calc R U . . .
H23C H 0.505263 0.230154 0.575171 0.070 Uiso 1 1 calc R U . . .
C24 C 0.3969(4) 0.1745(3) 0.66425(15) 0.0440(14) Uani 1 1 d . . . . .
H24A H 0.432580 0.130836 0.666645 0.066 Uiso 1 1 calc R U . . .
H24B H 0.333349 0.164402 0.671038 0.066 Uiso 1 1 calc R U . . .
H24C H 0.420488 0.209919 0.684358 0.066 Uiso 1 1 calc R U . . .
P1 P 0.39924(7) 0.33930(7) 0.82427(3) 0.0249(2) Uani 1 1 d D . . . .
C25 C 0.3811(3) 0.3413(3) 0.88291(12) 0.0261(9) Uani 1 1 d . . . . .
C26 C 0.3794(3) 0.2763(2) 0.90715(14) 0.0284(11) Uani 1 1 d . . . . .
C27 C 0.3917(3) 0.2814(3) 0.95153(15) 0.0325(11) Uani 1 1 d . . . . .
H27 H 0.393754 0.238780 0.967715 0.039 Uiso 1 1 calc R U . . .
C28 C 0.4010(3) 0.3454(3) 0.97324(13) 0.0313(10) Uani 1 1 d . . . . .
C29 C 0.3880(3) 0.4065(3) 0.94966(15) 0.0320(11) Uani 1 1 d . . . . .
H29 H 0.386455 0.450479 0.964490 0.038 Uiso 1 1 calc R U . . .
C30 C 0.3771(3) 0.4073(2) 0.90523(15) 0.0277(11) Uani 1 1 d . . . . .
C31 C 0.3565(3) 0.2024(2) 0.88834(15) 0.0332(12) Uani 1 1 d . . . . .
C32 C 0.3527(4) 0.1446(2) 0.92303(16) 0.0452(14) Uani 1 1 d . . . . .
H32A H 0.334181 0.099555 0.910055 0.068 Uiso 1 1 calc R U . . .
H32B H 0.308725 0.158234 0.945079 0.068 Uiso 1 1 calc R U . . .
H32C H 0.412741 0.139218 0.936062 0.068 Uiso 1 1 calc R U . . .
C33 C 0.4243(4) 0.1758(2) 0.85446(15) 0.0380(12) Uani 1 1 d . . . . .
H33A H 0.408889 0.127069 0.846280 0.057 Uiso 1 1 calc R U . . .
H33B H 0.485791 0.176854 0.866371 0.057 Uiso 1 1 calc R U . . .
H33C H 0.421484 0.206461 0.829161 0.057 Uiso 1 1 calc R U . . .
C34 C 0.2606(3) 0.2065(3) 0.86860(16) 0.0383(13) Uani 1 1 d . . . . .
H34A H 0.243651 0.159826 0.857293 0.057 Uiso 1 1 calc R U . . .
H34B H 0.260340 0.241316 0.845324 0.057 Uiso 1 1 calc R U . . .
H34C H 0.217064 0.220800 0.890661 0.057 Uiso 1 1 calc R U . . .
C35 C 0.4228(3) 0.3461(3) 1.02134(13) 0.0360(11) Uani 1 1 d . . . . .
C36 C 0.5182(4) 0.3162(3) 1.02747(17) 0.0636(18) Uani 1 1 d . . . . .
H36A H 0.534296 0.317694 1.057905 0.095 Uiso 1 1 calc R U . . .
H36B H 0.561616 0.344590 1.011039 0.095 Uiso 1 1 calc R U . . .
H36C H 0.519899 0.266946 1.017391 0.095 Uiso 1 1 calc R U . . .
C37 C 0.3542(5) 0.3018(3) 1.04570(18) 0.071(2) Uani 1 1 d . . . . .
H37A H 0.369538 0.301873 1.076240 0.106 Uiso 1 1 calc R U . . .
H37B H 0.355376 0.252984 1.034882 0.106 Uiso 1 1 calc R U . . .
H37C H 0.293510 0.321792 1.041706 0.106 Uiso 1 1 calc R U . . .
C38 C 0.4212(4) 0.4213(3) 1.03974(16) 0.0522(14) Uani 1 1 d . . . . .
H38A H 0.433955 0.419469 1.070530 0.078 Uiso 1 1 calc R U . . .
H38B H 0.361323 0.442356 1.035049 0.078 Uiso 1 1 calc R U . . .
H38C H 0.467442 0.450184 1.025445 0.078 Uiso 1 1 calc R U . . .
C39 C 0.3533(3) 0.4794(2) 0.88398(15) 0.0306(11) Uani 1 1 d . . . . .
C40 C 0.3474(4) 0.5400(2) 0.91734(16) 0.0378(12) Uani 1 1 d . . . . .
H40A H 0.329257 0.584021 0.903015 0.057 Uiso 1 1 calc R U . . .
H40B H 0.406780 0.546598 0.930861 0.057 Uiso 1 1 calc R U . . .
H40C H 0.302474 0.527763 0.939246 0.057 Uiso 1 1 calc R U . . .
C41 C 0.2583(3) 0.4737(3) 0.86383(15) 0.0336(12) Uani 1 1 d . . . . .
H41A H 0.244043 0.517926 0.848760 0.050 Uiso 1 1 calc R U . . .
H41B H 0.213339 0.465545 0.886390 0.050 Uiso 1 1 calc R U . . .
H41C H 0.257184 0.434123 0.843519 0.050 Uiso 1 1 calc R U . . .
C42 C 0.4233(4) 0.5036(2) 0.85069(15) 0.0351(11) Uani 1 1 d . . . . .
H42A H 0.411839 0.553239 0.843056 0.053 Uiso 1 1 calc R U . . .
H42B H 0.418296 0.473945 0.825033 0.053 Uiso 1 1 calc R U . . .
H42C H 0.484382 0.499169 0.862722 0.053 Uiso 1 1 calc R U . . .
Si1 Si 0.53678(7) 0.34049(7) 0.75554(4) 0.0247(2) Uani 1 1 d D . . . .
N2 N 0.6335(2) 0.28301(17) 0.74511(12) 0.0278(8) Uani 1 1 d . . . . .
C43 C 0.6553(3) 0.2059(2) 0.74397(16) 0.0277(10) Uani 1 1 d . . . . .
C44 C 0.5685(3) 0.1684(2) 0.75684(19) 0.0485(13) Uani 1 1 d . . . . .
H44A H 0.578494 0.117057 0.756794 0.073 Uiso 1 1 calc R U . . .
H44B H 0.520348 0.180289 0.736431 0.073 Uiso 1 1 calc R U . . .
H44C H 0.550569 0.183760 0.785611 0.073 Uiso 1 1 calc R U . . .
C45 C 0.6835(5) 0.1829(3) 0.69968(17) 0.0549(16) Uani 1 1 d . . . . .
H45A H 0.690213 0.131201 0.699026 0.082 Uiso 1 1 calc R U . . .
H45B H 0.741400 0.205195 0.692255 0.082 Uiso 1 1 calc R U . . .
H45C H 0.637085 0.197329 0.678962 0.082 Uiso 1 1 calc R U . . .
C46 C 0.7284(4) 0.1877(3) 0.77613(18) 0.0498(16) Uani 1 1 d . . . . .
H46A H 0.739571 0.136435 0.775643 0.075 Uiso 1 1 calc R U . . .
H46B H 0.708725 0.201884 0.804842 0.075 Uiso 1 1 calc R U . . .
H46C H 0.784408 0.212870 0.768718 0.075 Uiso 1 1 calc R U . . .
C47 C 0.6869(3) 0.3393(2) 0.73837(13) 0.0258(8) Uani 1 1 d . . . . .
C48 C 0.7817(3) 0.3381(3) 0.72342(13) 0.0282(9) Uani 1 1 d . . . . .
C49 C 0.8548(3) 0.3418(3) 0.75167(15) 0.0395(11) Uani 1 1 d . . . . .
H49 H 0.844524 0.345597 0.781615 0.047 Uiso 1 1 calc R U . . .
C50 C 0.9425(3) 0.3399(4) 0.73576(18) 0.0544(14) Uani 1 1 d . . . . .
H50 H 0.992467 0.342372 0.754892 0.065 Uiso 1 1 calc R U . . .
C51 C 0.9573(4) 0.3345(4) 0.69289(19) 0.0587(15) Uani 1 1 d . . . . .
H51 H 1.017718 0.332880 0.682330 0.070 Uiso 1 1 calc R U . . .
C52 C 0.8852(3) 0.3313(3) 0.66444(17) 0.0515(14) Uani 1 1 d . . . . .
H52 H 0.896198 0.327639 0.634542 0.062 Uiso 1 1 calc R U . . .
C53 C 0.7974(3) 0.3334(3) 0.67975(14) 0.0383(10) Uani 1 1 d . . . . .
H53 H 0.747814 0.331665 0.660361 0.046 Uiso 1 1 calc R U . . .
N1 N 0.6349(2) 0.39659(17) 0.74539(12) 0.0263(8) Uani 1 1 d . . . . .
C54 C 0.6587(3) 0.4741(2) 0.74321(16) 0.0285(10) Uani 1 1 d . . . . .
C55 C 0.7246(4) 0.4935(3) 0.77834(18) 0.0531(17) Uani 1 1 d . . . . .
H55A H 0.733925 0.544935 0.778514 0.080 Uiso 1 1 calc R U . . .
H55B H 0.782612 0.469585 0.773250 0.080 Uiso 1 1 calc R U . . .
H55C H 0.700016 0.478451 0.806055 0.080 Uiso 1 1 calc R U . . .
C56 C 0.6928(4) 0.4928(3) 0.69895(16) 0.0491(14) Uani 1 1 d . . . . .
H56A H 0.702332 0.544170 0.697048 0.074 Uiso 1 1 calc R U . . .
H56B H 0.647930 0.478221 0.677538 0.074 Uiso 1 1 calc R U . . .
H56C H 0.750189 0.468211 0.693584 0.074 Uiso 1 1 calc R U . . .
C57 C 0.5680(3) 0.5122(2) 0.75073(19) 0.0459(14) Uani 1 1 d . . . . .
H57A H 0.577658 0.563629 0.750080 0.069 Uiso 1 1 calc R U . . .
H57B H 0.543555 0.498470 0.778703 0.069 Uiso 1 1 calc R U . . .
H57C H 0.525035 0.498843 0.728204 0.069 Uiso 1 1 calc R U . . .
C2 C 0.5109(3) 0.3402(3) 0.81410(12) 0.0279(9) Uani 1 1 d D U . . .
O2A O 0.5826(9) 0.3601(15) 0.8410(4) 0.036(4) Uani 0.50(4) 1 d D U P B 1
O2B O 0.5865(8) 0.3276(14) 0.8392(3) 0.035(3) Uani 0.50(4) 1 d D U P B 2
Si2 Si 0.64435(8) 0.33976(9) 0.88343(4) 0.0321(3) Uani 1 1 d D U . . .
C58 C 0.6247(4) 0.4185(3) 0.9158(2) 0.0689(19) Uani 1 1 d . . . . .
H58A H 0.666660 0.418807 0.940103 0.103 Uiso 1 1 calc R U . . .
H58B H 0.562110 0.418268 0.926383 0.103 Uiso 1 1 calc R U . . .
H58C H 0.634588 0.460997 0.898291 0.103 Uiso 1 1 calc R U . . .
C59 C 0.6225(4) 0.2574(3) 0.9134(2) 0.0626(18) Uani 1 1 d . . . . .
H59A H 0.657873 0.257581 0.939963 0.094 Uiso 1 1 calc R U . . .
H59B H 0.640202 0.216497 0.895899 0.094 Uiso 1 1 calc R U . . .
H59C H 0.557788 0.254177 0.920268 0.094 Uiso 1 1 calc R U . . .
C60 C 0.7647(3) 0.3391(3) 0.86583(15) 0.0416(11) Uani 1 1 d . . . . .
H60A H 0.804247 0.334715 0.890904 0.062 Uiso 1 1 calc R U . . .
H60B H 0.778362 0.383325 0.850709 0.062 Uiso 1 1 calc R U . . .
H60C H 0.774859 0.298767 0.846600 0.062 Uiso 1 1 calc R U . . .
O3 O 0.1184(2) 0.3358(2) 0.80727(9) 0.0404(8) Uani 1 1 d . . . . .
O4 O 0.2887(2) 0.16856(17) 0.75939(10) 0.0470(8) Uani 1 1 d . . . . .
O5 O 0.1757(2) 0.3317(2) 0.67793(10) 0.0509(9) Uani 1 1 d . . . . .
O6 O 0.2766(2) 0.50461(17) 0.75886(12) 0.0482(10) Uani 1 1 d . . . . .
C3 C 0.1891(3) 0.3356(3) 0.78979(13) 0.0313(9) Uani 1 1 d . . . . .
C4 C 0.2984(3) 0.2288(2) 0.75848(15) 0.0319(10) Uani 1 1 d . . . . .
C5 C 0.2273(3) 0.3339(3) 0.70557(15) 0.0342(10) Uani 1 1 d . . . . .
C6 C 0.2920(3) 0.4444(2) 0.75807(15) 0.0337(10) Uani 1 1 d . . . . .
C1 C 0.4390(3) 0.3409(3) 0.72018(13) 0.0266(9) Uani 1 1 d . . . . .
C90A C 0.9524(7) 0.1641(7) 0.8323(5) 0.060(3) Uani 0.736(13) 1 d D U P C 1
H90A H 0.927432 0.209533 0.837965 0.072 Uiso 0.736(13) 1 calc R U P C 1
C91A C 0.9002(8) 0.1047(7) 0.8384(4) 0.063(3) Uani 0.736(13) 1 d D U P C 1
H91A H 0.839813 0.108745 0.848601 0.075 Uiso 0.736(13) 1 calc R U P C 1
C92A C 0.9363(8) 0.0396(7) 0.8295(5) 0.079(3) Uani 0.736(13) 1 d D U P C 1
H92A H 0.901058 -0.001824 0.834319 0.095 Uiso 0.736(13) 1 calc R U P C 1
C93A C 1.0254(7) 0.0332(5) 0.8132(5) 0.089(4) Uani 0.736(13) 1 d D U P C 1
H93A H 1.049832 -0.011836 0.805885 0.106 Uiso 0.736(13) 1 calc R U P C 1
C94A C 1.0758(6) 0.0942(5) 0.8083(4) 0.086(4) Uani 0.736(13) 1 d D U P C 1
H94A H 1.136310 0.091489 0.798000 0.103 Uiso 0.736(13) 1 calc R U P C 1
C95A C 1.0387(6) 0.1587(6) 0.8183(4) 0.069(3) Uani 0.736(13) 1 d D U P C 1
H95A H 1.074370 0.200364 0.815377 0.083 Uiso 0.736(13) 1 calc R U P C 1
C90J C 0.9381(17) 0.1450(16) 0.8357(12) 0.048(7) Uani 0.264(13) 1 d D U P C 2
H90J H 0.905739 0.188601 0.835820 0.057 Uiso 0.264(13) 1 calc R U P C 2
C91J C 0.8924(19) 0.0824(16) 0.8291(12) 0.054(7) Uani 0.264(13) 1 d D U P C 2
H91J H 0.829365 0.083637 0.822749 0.064 Uiso 0.264(13) 1 calc R U P C 2
C92J C 0.9354(19) 0.0185(17) 0.8313(14) 0.089(9) Uani 0.264(13) 1 d D U P C 2
H92J H 0.905790 -0.024359 0.823596 0.107 Uiso 0.264(13) 1 calc R U P C 2
C93J C 1.0227(17) 0.0192(12) 0.8453(12) 0.082(8) Uani 0.264(13) 1 d D U P C 2
H93J H 1.049877 -0.024418 0.853427 0.099 Uiso 0.264(13) 1 calc R U P C 2
C94J C 1.0732(14) 0.0798(10) 0.8480(11) 0.072(7) Uani 0.264(13) 1 d D U P C 2
H94J H 1.136316 0.077331 0.853902 0.087 Uiso 0.264(13) 1 calc R U P C 2
C95J C 1.0313(15) 0.1450(11) 0.8422(9) 0.056(6) Uani 0.264(13) 1 d D U P C 2
H95J H 1.065013 0.187901 0.842688 0.067 Uiso 0.264(13) 1 calc R U P C 2
C90B C 0.9827(10) 0.1373(8) 0.7028(5) 0.097(5) Uani 0.581(15) 1 d D U P D 1
H90B H 0.952552 0.173908 0.718162 0.116 Uiso 0.581(15) 1 calc R U P D 1
C91B C 0.9465(10) 0.0699(9) 0.7017(4) 0.085(4) Uani 0.581(15) 1 d D U P D 1
H91B H 0.892257 0.059204 0.716805 0.102 Uiso 0.581(15) 1 calc R U P D 1
C92B C 0.9910(11) 0.0177(8) 0.6779(6) 0.085(4) Uani 0.581(15) 1 d D U P D 1
H92B H 0.967294 -0.029160 0.677408 0.102 Uiso 0.581(15) 1 calc R U P D 1
C93B C 1.0700(11) 0.0333(7) 0.6547(6) 0.080(4) Uani 0.581(15) 1 d D U P D 1
H93B H 1.099990 -0.002365 0.638489 0.095 Uiso 0.581(15) 1 calc R U P D 1
C94B C 1.1034(10) 0.1023(8) 0.6560(6) 0.078(4) Uani 0.581(15) 1 d D U P D 1
H94B H 1.154414 0.115313 0.639232 0.094 Uiso 0.581(15) 1 calc R U P D 1
C95B C 1.0618(11) 0.1513(8) 0.6819(5) 0.084(4) Uani 0.581(15) 1 d D U P D 1
H95B H 1.089067 0.196556 0.685322 0.100 Uiso 0.581(15) 1 calc R U P D 1
C90H C 0.9978(18) 0.0960(13) 0.7200(8) 0.131(8) Uani 0.419(15) 1 d D U P D 2
H90H H 0.959815 0.109872 0.743054 0.158 Uiso 0.419(15) 1 calc R U P D 2
C91H C 0.9852(17) 0.0301(12) 0.7015(7) 0.103(7) Uani 0.419(15) 1 d D U P D 2
H91H H 0.941699 -0.002894 0.711808 0.124 Uiso 0.419(15) 1 calc R U P D 2
C92H C 1.040(2) 0.0161(13) 0.6673(8) 0.101(7) Uani 0.419(15) 1 d D U P D 2
H92H H 1.039163 -0.029872 0.654835 0.122 Uiso 0.419(15) 1 calc R U P D 2
C93H C 1.0978(19) 0.0668(16) 0.6502(8) 0.104(7) Uani 0.419(15) 1 d D U P D 2
H93H H 1.130496 0.055711 0.624866 0.125 Uiso 0.419(15) 1 calc R U P D 2
C94H C 1.1095(15) 0.1324(14) 0.6685(8) 0.091(6) Uani 0.419(15) 1 d D U P D 2
H94H H 1.146469 0.168214 0.656058 0.109 Uiso 0.419(15) 1 calc R U P D 2
C95H C 1.0633(19) 0.1418(13) 0.7061(9) 0.127(9) Uani 0.419(15) 1 d D U P D 2
H95H H 1.077327 0.181960 0.723214 0.152 Uiso 0.419(15) 1 calc R U P D 2
C90C C 0.8020(18) 0.4699(14) 0.5360(9) 0.104(7) Uani 0.42(2) 1 d D U P E 1
H90C H 0.855761 0.497595 0.536049 0.124 Uiso 0.42(2) 1 calc R U P E 1
C91C C 0.769(2) 0.4392(15) 0.5734(9) 0.103(8) Uani 0.42(2) 1 d D U P E 1
H91C H 0.800682 0.447052 0.599553 0.123 Uiso 0.42(2) 1 calc R U P E 1
C92C C 0.692(2) 0.3977(17) 0.5736(8) 0.089(7) Uani 0.42(2) 1 d D U P E 1
H92C H 0.671666 0.377584 0.599754 0.106 Uiso 0.42(2) 1 calc R U P E 1
C93C C 0.644(2) 0.3848(18) 0.5367(8) 0.098(7) Uani 0.42(2) 1 d D U P E 1
H93C H 0.592123 0.355354 0.536970 0.118 Uiso 0.42(2) 1 calc R U P E 1
C94C C 0.6744(18) 0.4158(11) 0.4992(7) 0.083(6) Uani 0.42(2) 1 d D U P E 1
H94C H 0.641454 0.408225 0.473477 0.099 Uiso 0.42(2) 1 calc R U P E 1
C95C C 0.753(2) 0.4585(13) 0.4985(8) 0.092(7) Uani 0.42(2) 1 d D U P E 1
H95C H 0.772440 0.479431 0.472363 0.111 Uiso 0.42(2) 1 calc R U P E 1
C90G C 0.8316(12) 0.4742(9) 0.5549(5) 0.081(5) Uani 0.58(2) 1 d D U P E 2
H90G H 0.886749 0.497672 0.561751 0.097 Uiso 0.58(2) 1 calc R U P E 2
C91G C 0.7742(12) 0.4533(10) 0.5870(5) 0.071(4) Uani 0.58(2) 1 d D U P E 2
H91G H 0.790342 0.462260 0.615913 0.086 Uiso 0.58(2) 1 calc R U P E 2
C92G C 0.6942(15) 0.4196(12) 0.5782(5) 0.077(5) Uani 0.58(2) 1 d D U P E 2
H92G H 0.654887 0.405973 0.600835 0.093 Uiso 0.58(2) 1 calc R U P E 2
C93G C 0.6706(14) 0.4056(12) 0.5361(5) 0.088(5) Uani 0.58(2) 1 d D U P E 2
H93G H 0.615770 0.381300 0.529795 0.105 Uiso 0.58(2) 1 calc R U P E 2
C94G C 0.7271(16) 0.4270(12) 0.5035(5) 0.103(6) Uani 0.58(2) 1 d D U P E 2
H94G H 0.709756 0.418429 0.474665 0.124 Uiso 0.58(2) 1 calc R U P E 2
C95G C 0.8088(16) 0.4608(9) 0.5118(4) 0.091(5) Uani 0.58(2) 1 d D U P E 2
H95G H 0.848100 0.474499 0.489126 0.110 Uiso 0.58(2) 1 calc R U P E 2
C90D C 0.4176(10) 0.3926(7) 0.4706(5) 0.054(3) Uani 0.71(3) 1 d D U P F 1
H90D H 0.446616 0.433040 0.482457 0.065 Uiso 0.71(3) 1 calc R U P F 1
C91D C 0.4038(9) 0.3886(8) 0.4270(5) 0.065(4) Uani 0.71(3) 1 d D U P F 1
H91D H 0.423818 0.426386 0.409214 0.078 Uiso 0.71(3) 1 calc R U P F 1
C92D C 0.3617(9) 0.3312(11) 0.4088(3) 0.066(4) Uani 0.71(3) 1 d D U P F 1
H92D H 0.352336 0.329179 0.378752 0.080 Uiso 0.71(3) 1 calc R U P F 1
C93D C 0.3329(8) 0.2759(8) 0.4351(5) 0.054(3) Uani 0.71(3) 1 d D U P F 1
H93D H 0.303750 0.235610 0.423010 0.065 Uiso 0.71(3) 1 calc R U P F 1
C94D C 0.3472(9) 0.2800(6) 0.4791(4) 0.043(3) Uani 0.71(3) 1 d D U P F 1
H94D H 0.327417 0.242399 0.497088 0.052 Uiso 0.71(3) 1 calc R U P F 1
C95D C 0.3898(12) 0.3385(8) 0.4971(4) 0.048(3) Uani 0.71(3) 1 d D U P F 1
H95D H 0.399648 0.341151 0.527148 0.057 Uiso 0.71(3) 1 calc R U P F 1
C90I C 0.415(3) 0.389(2) 0.4812(10) 0.067(8) Uani 0.29(3) 1 d D U P F 2
H90I H 0.439745 0.420624 0.502214 0.080 Uiso 0.29(3) 1 calc R U P F 2
C91I C 0.419(2) 0.4086(15) 0.4385(11) 0.060(7) Uani 0.29(3) 1 d D U P F 2
H91I H 0.446185 0.452163 0.430122 0.072 Uiso 0.29(3) 1 calc R U P F 2
C92I C 0.382(2) 0.363(2) 0.4082(7) 0.060(7) Uani 0.29(3) 1 d D U P F 2
H92I H 0.385231 0.374930 0.378595 0.072 Uiso 0.29(3) 1 calc R U P F 2
C93I C 0.342(2) 0.301(2) 0.4215(13) 0.065(7) Uani 0.29(3) 1 d D U P F 2
H93I H 0.315197 0.270704 0.400683 0.079 Uiso 0.29(3) 1 calc R U P F 2
C94I C 0.339(3) 0.2816(17) 0.4642(16) 0.069(8) Uani 0.29(3) 1 d D U P F 2
H94I H 0.310349 0.238614 0.472799 0.083 Uiso 0.29(3) 1 calc R U P F 2
C95I C 0.377(4) 0.326(2) 0.4941(11) 0.065(8) Uani 0.29(3) 1 d D U P F 2
H95I H 0.377515 0.313404 0.523498 0.078 Uiso 0.29(3) 1 calc R U P F 2
C90E C -0.0289(9) 0.4037(8) 0.9543(6) 0.071(4) Uani 0.592(15) 1 d D U P G 1
H90E H -0.088667 0.422066 0.956729 0.085 Uiso 0.592(15) 1 calc R U P G 1
C91E C -0.0016(9) 0.3733(10) 0.9172(5) 0.065(4) Uani 0.592(15) 1 d D U P G 1
H91E H -0.042999 0.369916 0.894012 0.078 Uiso 0.592(15) 1 calc R U P G 1
C92E C 0.0852(8) 0.3471(9) 0.9125(4) 0.043(3) Uani 0.592(15) 1 d D U P G 1
H92E H 0.103503 0.326048 0.886241 0.052 Uiso 0.592(15) 1 calc R U P G 1
C93E C 0.1454(7) 0.3517(6) 0.9464(3) 0.039(3) Uani 0.592(15) 1 d D U P G 1
H93E H 0.205578 0.334748 0.943004 0.047 Uiso 0.592(15) 1 calc R U P G 1
C94E C 0.1191(10) 0.3809(6) 0.9854(3) 0.044(3) Uani 0.592(15) 1 d D U P G 1
H94E H 0.159554 0.382377 1.009040 0.053 Uiso 0.592(15) 1 calc R U P G 1
C95E C 0.0304(11) 0.4082(9) 0.9887(5) 0.059(4) Uani 0.592(15) 1 d D U P G 1
H95E H 0.011063 0.429857 1.014625 0.071 Uiso 0.592(15) 1 calc R U P G 1
C90F C -0.0449(13) 0.4096(13) 0.9353(5) 0.069(6) Uani 0.408(15) 1 d D U P G 2
H90F H -0.101356 0.426605 0.924866 0.083 Uiso 0.408(15) 1 calc R U P G 2
C91F C 0.0157(16) 0.3789(15) 0.9078(7) 0.071(6) Uani 0.408(15) 1 d D U P G 2
H91F H 0.000136 0.372971 0.878501 0.085 Uiso 0.408(15) 1 calc R U P G 2
C92F C 0.0991(16) 0.3564(16) 0.9223(8) 0.080(7) Uani 0.408(15) 1 d D U P G 2
H92F H 0.140254 0.334747 0.902908 0.096 Uiso 0.408(15) 1 calc R U P G 2
C93F C 0.1232(14) 0.3648(12) 0.9641(8) 0.074(6) Uani 0.408(15) 1 d D U P G 2
H93F H 0.181359 0.350196 0.973711 0.089 Uiso 0.408(15) 1 calc R U P G 2
C94F C 0.0608(17) 0.3955(14) 0.9928(7) 0.056(5) Uani 0.408(15) 1 d D U P G 2
H94F H 0.076684 0.402128 1.022003 0.067 Uiso 0.408(15) 1 calc R U P G 2
C95F C -0.0238(14) 0.4158(9) 0.9781(5) 0.049(4) Uani 0.408(15) 1 d D U P G 2
H95F H -0.067404 0.434120 0.997512 0.058 Uiso 0.408(15) 1 calc R U P G 2

loop_
_atom_site_aniso_label
_atom_site_aniso_U_11
_atom_site_aniso_U_22
_atom_site_aniso_U_33
_atom_site_aniso_U_23
_atom_site_aniso_U_13
_atom_site_aniso_U_12
Mo1 0.02007(16) 0.02476(17) 0.01966(17) 0.00073(19) -0.00212(15) -0.00009(19)
P2 0.0254(6) 0.0333(7) 0.0241(6) -0.0001(6) -0.0010(5) 0.0010(6)
C7 0.024(2) 0.033(2) 0.020(2) -0.001(2) 0.0001(16) -0.002(2)
C8 0.027(2) 0.029(2) 0.019(2) -0.0012(19) 0.0023(19) 0.0024(18)
C9 0.028(2) 0.035(3) 0.027(3) 0.006(2) 0.000(2) 0.005(2)
C10 0.026(2) 0.042(3) 0.027(2) 0.007(2) -0.0008(17) -0.004(2)
C11 0.032(3) 0.031(2) 0.029(3) 0.002(2) -0.004(2) -0.005(2)
C12 0.034(3) 0.032(2) 0.022(2) 0.002(2) -0.001(2) 0.000(2)
C13 0.038(3) 0.032(3) 0.023(2) 0.002(2) 0.000(2) -0.002(2)
C14 0.043(3) 0.033(3) 0.039(3) 0.005(2) -0.004(2) -0.009(2)
C15 0.061(4) 0.036(3) 0.028(3) -0.002(2) -0.006(2) 0.009(3)
C16 0.060(4) 0.028(3) 0.035(3) 0.005(2) -0.006(2) -0.001(2)
C17A 0.028(4) 0.050(4) 0.033(4) 0.008(3) -0.006(3) 0.000(3)
C18A 0.023(4) 0.110(9) 0.053(5) -0.001(6) -0.004(3) 0.000(6)
C19A 0.042(5) 0.060(5) 0.056(6) 0.014(4) -0.018(4) -0.018(4)
C20A 0.038(4) 0.037(5) 0.035(4) 0.003(3) -0.008(3) 0.000(4)
C17B 0.027(6) 0.061(8) 0.040(8) 0.003(7) -0.005(5) -0.003(6)
C18B 0.017(8) 0.080(11) 0.067(10) -0.003(9) -0.009(7) -0.004(8)
C19B 0.028(9) 0.063(9) 0.085(16) -0.004(9) -0.002(10) -0.005(7)
C20B 0.048(9) 0.084(13) 0.049(7) 0.002(8) -0.006(6) -0.005(11)
C21 0.041(3) 0.029(2) 0.031(3) -0.005(2) -0.006(2) 0.005(2)
C22 0.063(4) 0.035(3) 0.047(3) -0.011(2) -0.008(3) 0.004(3)
C23 0.044(3) 0.043(3) 0.054(4) -0.009(3) -0.002(3) 0.016(2)
C24 0.071(4) 0.028(3) 0.033(3) -0.002(2) -0.005(2) 0.007(3)
P1 0.0256(6) 0.0259(5) 0.0230(5) 0.0017(6) -0.0025(4) -0.0009(6)
C25 0.028(2) 0.029(2) 0.022(2) 0.003(2) -0.0042(16) 0.001(2)
C26 0.028(3) 0.030(2) 0.026(2) 0.0014(19) 0.000(2) 0.001(2)
C27 0.037(3) 0.036(3) 0.025(2) 0.008(2) -0.002(2) -0.002(2)
C28 0.029(2) 0.038(3) 0.026(2) 0.001(2) 0.0019(17) -0.002(2)
C29 0.036(3) 0.031(2) 0.029(3) 0.001(2) 0.000(2) -0.005(2)
C30 0.026(3) 0.030(2) 0.026(2) -0.0009(19) -0.001(2) -0.003(2)
C31 0.041(3) 0.028(2) 0.031(3) 0.006(2) -0.001(2) -0.003(2)
C32 0.067(4) 0.033(3) 0.035(3) 0.007(2) -0.001(3) -0.005(3)
C33 0.051(3) 0.023(3) 0.040(3) 0.000(2) -0.001(2) -0.001(2)
C34 0.043(3) 0.033(3) 0.038(3) 0.003(2) -0.002(2) -0.008(2)
C35 0.043(3) 0.043(3) 0.022(2) 0.005(2) -0.0027(19) 0.001(3)
C36 0.073(4) 0.083(5) 0.035(3) -0.004(3) -0.018(3) 0.014(3)
C37 0.095(5) 0.088(5) 0.030(3) 0.010(3) 0.006(3) -0.034(4)
C38 0.071(4) 0.057(3) 0.028(3) -0.002(2) -0.003(3) 0.000(3)
C39 0.036(3) 0.026(2) 0.030(3) 0.001(2) -0.001(2) -0.003(2)
C40 0.052(3) 0.029(3) 0.033(3) -0.003(2) 0.002(2) -0.001(2)
C41 0.038(3) 0.035(3) 0.027(3) 0.000(2) -0.001(2) 0.001(2)
C42 0.043(3) 0.030(3) 0.033(3) 0.001(2) 0.004(2) -0.002(2)
Si1 0.0232(5) 0.0247(5) 0.0263(6) 0.0011(7) -0.0016(5) 0.0007(6)
N2 0.0247(18) 0.0240(17) 0.035(2) 0.0021(17) -0.0018(18) 0.0009(14)
C43 0.023(2) 0.023(2) 0.037(3) 0.000(2) -0.006(2) 0.0011(17)
C44 0.036(3) 0.026(2) 0.083(4) 0.013(3) -0.002(3) 0.002(2)
C45 0.088(5) 0.027(3) 0.050(3) -0.005(2) 0.007(3) -0.003(3)
C46 0.049(3) 0.031(3) 0.069(4) 0.003(3) -0.026(3) 0.006(2)
C47 0.026(2) 0.0276(19) 0.024(2) 0.003(2) -0.0035(17) 0.001(2)
C48 0.022(2) 0.026(2) 0.036(2) 0.003(2) 0.0011(16) -0.001(2)
C49 0.028(2) 0.049(3) 0.041(3) 0.006(3) -0.0044(19) -0.001(2)
C50 0.025(2) 0.078(4) 0.060(3) 0.002(4) -0.015(2) 0.002(3)
C51 0.028(3) 0.082(4) 0.066(4) 0.001(4) 0.006(2) 0.000(3)
C52 0.034(3) 0.074(4) 0.046(3) -0.005(3) 0.011(2) -0.004(3)
C53 0.029(2) 0.046(3) 0.039(3) -0.002(3) 0.001(2) -0.001(3)
N1 0.0261(19) 0.0228(17) 0.030(2) 0.0002(16) 0.0001(17) 0.0011(14)
C54 0.038(2) 0.024(2) 0.024(2) 0.003(2) -0.004(2) 0.0052(18)
C55 0.061(4) 0.031(3) 0.068(4) 0.003(3) -0.032(3) -0.006(3)
C56 0.075(4) 0.033(3) 0.039(3) 0.008(2) 0.016(3) -0.004(3)
C57 0.033(3) 0.027(2) 0.077(4) -0.004(3) 0.006(3) 0.003(2)
C2 0.029(2) 0.033(2) 0.023(2) 0.002(2) -0.0060(16) -0.001(2)
O2A 0.032(4) 0.047(9) 0.029(4) 0.012(5) -0.013(3) -0.009(5)
O2B 0.031(4) 0.044(9) 0.032(4) -0.005(4) -0.009(3) 0.008(4)
Si2 0.0303(7) 0.0378(7) 0.0283(7) 0.0004(8) -0.0077(5) 0.0008(7)
C58 0.054(4) 0.066(4) 0.087(5) -0.025(4) 0.007(4) -0.010(3)
C59 0.041(3) 0.055(4) 0.092(5) 0.021(4) 0.005(3) 0.003(3)
C60 0.031(2) 0.043(3) 0.050(3) -0.002(3) -0.012(2) 0.003(3)
O3 0.0280(17) 0.062(2) 0.0315(17) 0.004(2) 0.0007(14) -0.002(2)
O4 0.072(2) 0.0283(17) 0.0404(18) -0.002(2) 0.003(2) -0.0039(19)
O5 0.0292(18) 0.095(3) 0.0283(18) 0.002(2) -0.0042(14) -0.001(2)
O6 0.076(3) 0.0306(18) 0.038(2) 0.0017(18) 0.009(2) 0.0129(18)
C3 0.035(2) 0.034(2) 0.025(2) 0.001(2) -0.0094(19) -0.002(3)
C4 0.032(2) 0.041(3) 0.023(2) -0.003(2) 0.000(3) 0.002(2)
C5 0.025(2) 0.045(3) 0.032(2) -0.001(3) 0.0065(19) 0.002(2)
C6 0.037(3) 0.041(3) 0.023(2) 0.000(2) 0.000(3) -0.001(2)
C1 0.029(2) 0.023(2) 0.028(2) -0.001(2) -0.0036(17) 0.001(2)
C90A 0.050(5) 0.069(7) 0.062(7) 0.004(6) -0.013(5) 0.009(5)
C91A 0.053(6) 0.089(8) 0.046(7) 0.016(6) -0.019(5) -0.010(5)
C92A 0.079(6) 0.066(7) 0.093(8) 0.011(6) -0.033(6) -0.021(5)
C93A 0.082(6) 0.056(5) 0.128(10) 0.002(6) -0.025(6) 0.000(5)
C94A 0.052(5) 0.060(5) 0.146(11) -0.013(6) 0.003(6) 0.003(4)
C95A 0.053(5) 0.059(5) 0.095(8) 0.003(6) -0.007(5) -0.003(5)
C90J 0.045(10) 0.050(13) 0.049(14) 0.007(10) 0.000(9) -0.011(8)
C91J 0.048(10) 0.062(13) 0.051(17) 0.008(10) -0.007(9) -0.021(8)
C92J 0.068(11) 0.065(13) 0.13(2) 0.015(11) -0.022(12) -0.019(9)
C93J 0.064(11) 0.061(10) 0.122(19) 0.016(11) -0.014(12) -0.013(8)
C94J 0.048(10) 0.056(9) 0.113(19) 0.010(10) -0.005(11) -0.005(7)
C95J 0.046(9) 0.054(10) 0.069(16) 0.003(10) -0.002(10) -0.007(7)
C90B 0.092(9) 0.103(9) 0.095(10) 0.003(7) -0.004(8) -0.013(7)
C91B 0.086(9) 0.106(9) 0.063(8) 0.019(7) -0.008(7) -0.017(7)
C92B 0.087(9) 0.087(8) 0.082(10) 0.017(7) -0.016(7) -0.024(7)
C93B 0.075(9) 0.053(7) 0.110(11) 0.013(7) -0.010(7) -0.020(6)
C94B 0.071(8) 0.055(8) 0.108(10) 0.008(7) -0.023(7) -0.015(7)
C95B 0.091(9) 0.067(7) 0.093(10) 0.014(7) -0.019(7) -0.010(7)
C90H 0.154(15) 0.107(12) 0.133(14) -0.015(11) 0.048(13) -0.014(11)
C91H 0.132(14) 0.081(11) 0.097(14) 0.012(10) 0.010(12) 0.023(10)
C92H 0.109(16) 0.099(12) 0.096(13) 0.001(10) 0.000(11) 0.021(11)
C93H 0.102(14) 0.105(14) 0.105(12) 0.010(11) -0.008(11) 0.023(11)
C94H 0.073(12) 0.101(14) 0.099(13) 0.009(10) 0.000(10) 0.029(10)
C95H 0.138(16) 0.113(13) 0.130(14) -0.017(11) 0.041(13) -0.014(12)
C90C 0.110(13) 0.107(13) 0.094(13) -0.010(11) 0.035(10) 0.005(11)
C91C 0.090(11) 0.127(16) 0.091(13) 0.004(11) 0.030(10) 0.021(11)
C92C 0.075(10) 0.103(17) 0.089(11) 0.021(10) 0.022(9) 0.041(11)
C93C 0.099(13) 0.103(15) 0.092(10) 0.034(10) 0.016(9) 0.006(11)
C94C 0.099(14) 0.066(10) 0.083(10) 0.014(8) 0.030(9) 0.007(9)
C95C 0.113(14) 0.077(12) 0.088(11) 0.000(9) 0.042(9) -0.011(11)
C90G 0.101(9) 0.090(9) 0.052(8) 0.021(7) 0.022(7) 0.029(7)
C91G 0.083(8) 0.086(9) 0.045(7) 0.011(6) 0.020(6) 0.046(6)
C92G 0.081(8) 0.091(12) 0.059(7) 0.007(7) 0.016(6) 0.048(8)
C93G 0.104(11) 0.096(11) 0.062(7) -0.004(7) 0.015(7) 0.038(8)
C94G 0.132(12) 0.120(13) 0.058(7) -0.009(8) 0.025(8) 0.026(10)
C95G 0.127(12) 0.103(10) 0.045(8) 0.013(7) 0.025(7) 0.025(9)
C90D 0.040(6) 0.059(5) 0.063(7) 0.005(5) 0.003(5) 0.005(5)
C91D 0.068(8) 0.062(8) 0.065(7) 0.015(6) -0.011(6) 0.003(6)
C92D 0.077(8) 0.078(9) 0.044(5) 0.017(5) -0.002(5) -0.017(6)
C93D 0.064(6) 0.067(7) 0.032(6) -0.001(5) 0.006(4) -0.004(5)
C94D 0.040(5) 0.061(5) 0.030(5) -0.003(4) 0.010(4) -0.004(4)
C95D 0.034(6) 0.059(6) 0.051(5) -0.010(4) 0.008(4) -0.001(5)
C90I 0.075(17) 0.084(13) 0.042(10) 0.003(9) 0.006(10) -0.003(12)
C91I 0.069(15) 0.072(12) 0.040(10) -0.002(9) 0.005(10) 0.003(11)
C92I 0.068(15) 0.064(13) 0.049(10) -0.002(9) -0.001(9) 0.010(11)
C93I 0.073(14) 0.069(13) 0.054(12) 0.003(9) -0.003(11) 0.005(11)
C94I 0.069(15) 0.083(12) 0.057(12) 0.009(10) -0.001(12) -0.006(11)
C95I 0.056(17) 0.086(14) 0.054(12) 0.004(9) 0.009(10) -0.001(12)
C90E 0.061(7) 0.074(8) 0.076(9) 0.002(8) 0.006(7) -0.011(6)
C91E 0.044(6) 0.084(9) 0.067(8) 0.006(7) -0.003(5) -0.013(6)
C92E 0.040(5) 0.070(7) 0.020(5) 0.004(5) -0.005(4) -0.026(5)
C93E 0.042(5) 0.054(6) 0.020(5) -0.018(4) -0.002(4) -0.009(4)
C94E 0.059(7) 0.049(6) 0.025(5) -0.011(4) 0.004(5) -0.002(5)
C95E 0.058(9) 0.049(8) 0.070(8) -0.010(6) 0.016(6) -0.005(7)
C90F 0.081(10) 0.100(13) 0.028(8) -0.004(8) -0.003(7) 0.007(9)
C91F 0.081(11) 0.086(13) 0.045(9) -0.001(8) 0.012(7) -0.006(10)
C92F 0.079(11) 0.097(15) 0.063(11) 0.003(9) 0.009(8) -0.010(10)
C93F 0.074(10) 0.084(13) 0.064(11) 0.002(10) 0.001(9) -0.001(8)
C94F 0.063(11) 0.056(12) 0.048(8) 0.008(7) -0.011(7) -0.008(9)
C95F 0.061(10) 0.060(9) 0.025(7) 0.010(6) -0.003(6) -0.009(8)

loop_
_atom_type_symbol
_atom_type_description
_atom_type_scat_dispersion_real
_atom_type_scat_dispersion_imag
_atom_type_scat_source
C C 0.0033 0.0016 'International Tables Vol C Tables 4.2.6.8 and 6.1.1.4'
H H 0.0000 0.0000 'International Tables Vol C Tables 4.2.6.8 and 6.1.1.4'
N N 0.0061 0.0033 'International Tables Vol C Tables 4.2.6.8 and 6.1.1.4'
O O 0.0106 0.0060 'International Tables Vol C Tables 4.2.6.8 and 6.1.1.4'
Si Si 0.0817 0.0704 'International Tables Vol C Tables 4.2.6.8 and 6.1.1.4'
P P 0.1023 0.0942 'International Tables Vol C Tables 4.2.6.8 and 6.1.1.4'
Mo Mo -1.6832 0.6857 'International Tables Vol C Tables 4.2.6.8 and 6.1.1.4'

loop_
_geom_angle_atom_site_label_1
_geom_angle_atom_site_label_2
_geom_angle_atom_site_label_3
_geom_angle
_geom_angle_site_symmetry_1
_geom_angle_site_symmetry_3
_geom_angle_publ_flag
C3 Mo1 C5 86.03(17) . . ?
C3 Mo1 C6 86.6(2) . . ?
C5 Mo1 C6 88.9(2) . . ?
C3 Mo1 C4 87.3(2) . . ?
C5 Mo1 C4 87.6(2) . . ?
C6 Mo1 C4 173.15(17) . . ?
C3 Mo1 C1 178.8(2) . . ?
C5 Mo1 C1 93.86(15) . . ?
C6 Mo1 C1 92.19(18) . . ?
C4 Mo1 C1 93.90(18) . . ?
C3 Mo1 P1 93.89(12) . . ?
C5 Mo1 P1 179.51(17) . . ?
C6 Mo1 P1 91.58(14) . . ?
C4 Mo1 P1 91.94(13) . . ?
C1 Mo1 P1 86.24(10) . . ?
C1 P2 C7 111.28(19) . . ?
C8 C7 C12 117.9(4) . . ?
C8 C7 P2 121.7(3) . . ?
C12 C7 P2 120.4(3) . . ?
C9 C8 C7 118.6(4) . . ?
C9 C8 C13 117.2(4) . . ?
C7 C8 C13 124.1(4) . . ?
C10 C9 C8 123.4(4) . . ?
C11 C10 C9 116.5(4) . . ?
C11 C10 C17B 125.6(9) . . ?
C9 C10 C17B 117.7(9) . . ?
C11 C10 C17A 121.5(5) . . ?
C9 C10 C17A 121.8(5) . . ?
C10 C11 C12 123.6(4) . . ?
C11 C12 C7 118.4(4) . . ?
C11 C12 C21 117.2(4) . . ?
C7 C12 C21 124.3(4) . . ?
C15 C13 C16 106.8(4) . . ?
C15 C13 C14 110.5(4) . . ?
C16 C13 C14 106.1(4) . . ?
C15 C13 C8 111.4(4) . . ?
C16 C13 C8 112.1(4) . . ?
C14 C13 C8 109.8(4) . . ?
C19A C17A C18A 108.4(8) . . ?
C19A C17A C20A 109.1(7) . . ?
C18A C17A C20A 107.8(8) . . ?
C19A C17A C10 113.4(7) . . ?
C18A C17A C10 107.3(7) . . ?
C20A C17A C10 110.7(7) . . ?
C19B C17B C20B 108.5(17) . . ?
C19B C17B C18B 107.7(16) . . ?
C20B C17B C18B 109.6(19) . . ?
C19B C17B C10 110.7(15) . . ?
C20B C17B C10 107.3(16) . . ?
C18B C17B C10 113.0(16) . . ?
C24 C21 C23 111.7(4) . . ?
C24 C21 C22 106.7(4) . . ?
C23 C21 C22 105.0(4) . . ?
C24 C21 C12 111.3(4) . . ?
C23 C21 C12 109.6(4) . . ?
C22 C21 C12 112.5(4) . . ?
C2 P1 C25 109.22(19) . . ?
C2 P1 Mo1 113.43(14) . . ?
C25 P1 Mo1 137.35(13) . . ?
C30 C25 C26 119.0(3) . . ?
C30 C25 P1 120.4(3) . . ?
C26 C25 P1 120.4(3) . . ?
C27 C26 C25 117.3(4) . . ?
C27 C26 C31 117.8(4) . . ?
C25 C26 C31 124.7(4) . . ?
C28 C27 C26 123.7(4) . . ?
C29 C28 C27 116.8(4) . . ?
C29 C28 C35 122.9(4) . . ?
C27 C28 C35 120.3(4) . . ?
C28 C29 C30 123.7(5) . . ?
C29 C30 C25 118.1(4) . . ?
C29 C30 C39 117.4(4) . . ?
C25 C30 C39 124.3(4) . . ?
C32 C31 C33 106.1(4) . . ?
C32 C31 C34 106.4(4) . . ?
C33 C31 C34 109.7(4) . . ?
C32 C31 C26 112.2(4) . . ?
C33 C31 C26 114.3(4) . . ?
C34 C31 C26 107.8(4) . . ?
C37 C35 C36 110.3(5) . . ?
C37 C35 C38 108.2(4) . . ?
C36 C35 C38 108.0(4) . . ?
C37 C35 C28 110.2(4) . . ?
C36 C35 C28 108.2(4) . . ?
C38 C35 C28 111.9(4) . . ?
C42 C39 C41 110.8(4) . . ?
C42 C39 C40 105.9(4) . . ?
C41 C39 C40 106.0(4) . . ?
C42 C39 C30 113.5(4) . . ?
C41 C39 C30 108.6(4) . . ?
C40 C39 C30 111.8(4) . . ?
C1 Si1 N1 121.51(19) . . ?
C1 Si1 N2 121.05(19) . . ?
N1 Si1 N2 72.07(14) . . ?
C1 Si1 C2 115.66(18) . . ?
N1 Si1 C2 109.54(19) . . ?
N2 Si1 C2 109.48(19) . . ?
C1 Si1 C47 128.95(17) . . ?
N1 Si1 C47 36.14(15) . . ?
N2 Si1 C47 35.96(15) . . ?
C2 Si1 C47 115.39(17) . . ?
C47 N2 C43 130.0(4) . . ?
C47 N2 Si1 91.0(2) . . ?
C43 N2 Si1 139.0(3) . . ?
N2 C43 C45 111.2(4) . . ?
N2 C43 C46 111.1(4) . . ?
C45 C43 C46 110.3(4) . . ?
N2 C43 C44 105.4(3) . . ?
C45 C43 C44 109.9(4) . . ?
C46 C43 C44 108.7(4) . . ?
N2 C47 N1 106.0(3) . . ?
N2 C47 C48 126.6(4) . . ?
N1 C47 C48 127.3(4) . . ?
N2 C47 Si1 53.1(2) . . ?
N1 C47 Si1 53.0(2) . . ?
C48 C47 Si1 175.2(3) . . ?
C53 C48 C49 119.8(4) . . ?
C53 C48 C47 118.1(4) . . ?
C49 C48 C47 122.2(4) . . ?
C50 C49 C48 119.6(4) . . ?
C51 C50 C49 120.3(5) . . ?
C50 C51 C52 120.7(5) . . ?
C53 C52 C51 119.7(5) . . ?
C52 C53 C48 119.9(4) . . ?
C47 N1 C54 129.9(4) . . ?
C47 N1 Si1 90.8(2) . . ?
C54 N1 Si1 139.3(3) . . ?
N1 C54 C55 110.6(4) . . ?
N1 C54 C56 110.2(4) . . ?
C55 C54 C56 113.1(4) . . ?
N1 C54 C57 104.1(3) . . ?
C55 C54 C57 109.7(4) . . ?
C56 C54 C57 108.7(4) . . ?
O2B C2 P1 133.0(7) . . ?
O2A C2 P1 129.0(8) . . ?
O2B C2 Si1 113.0(6) . . ?
O2A C2 Si1 115.6(6) . . ?
P1 C2 Si1 112.7(2) . . ?
C2 O2A Si2 146.5(15) . . ?
C2 O2B Si2 150.8(13) . . ?
O2B Si2 C58 119.9(8) . . ?
O2A Si2 C58 99.6(11) . . ?
O2B Si2 C59 102.6(10) . . ?
O2A Si2 C59 120.4(7) . . ?
C58 Si2 C59 112.2(3) . . ?
O2B Si2 C60 104.3(5) . . ?
O2A Si2 C60 106.9(5) . . ?
C58 Si2 C60 108.8(3) . . ?
C59 Si2 C60 108.1(3) . . ?
O3 C3 Mo1 177.0(4) . . ?
O4 C4 Mo1 174.7(4) . . ?
O5 C5 Mo1 173.0(4) . . ?
O6 C6 Mo1 173.4(4) . . ?
P2 C1 Si1 108.0(2) . . ?
P2 C1 Mo1 140.1(2) . . ?
Si1 C1 Mo1 111.93(19) . . ?
C95A C90A C91A 120.8(11) . . ?
C92A C91A C90A 119.2(10) . . ?
C91A C92A C93A 120.8(10) . . ?
C94A C93A C92A 118.0(9) . . ?
C95A C94A C93A 120.0(9) . . ?
C90A C95A C94A 121.1(10) . . ?
C91J C90J C95J 120(2) . . ?
C92J C91J C90J 121(2) . . ?
C93J C92J C91J 117(2) . . ?
C92J C93J C94J 123(2) . . ?
C93J C94J C95J 119.3(18) . . ?
C94J C95J C90J 117.4(18) . . ?
C95B C90B C91B 119.8(13) . . ?
C90B C91B C92B 118.8(13) . . ?
C91B C92B C93B 121.1(13) . . ?
C94B C93B C92B 118.3(13) . . ?
C95B C94B C93B 119.3(13) . . ?
C90B C95B C94B 122.3(13) . . ?
C95H C90H C91H 122.1(18) . . ?
C92H C91H C90H 114.8(18) . . ?
C91H C92H C93H 122.1(19) . . ?
C94H C93H C92H 122.7(19) . . ?
C95H C94H C93H 114.2(18) . . ?
C90H C95H C94H 122.9(19) . . ?
C91C C90C C95C 117.6(18) . . ?
C92C C91C C90C 121.7(19) . . ?
C93C C92C C91C 121.4(19) . . ?
C92C C93C C94C 118.2(18) . . ?
C93C C94C C95C 121.2(17) . . ?
C90C C95C C94C 119.9(17) . . ?
C91G C90G C95G 119.9(13) . . ?
C90G C91G C92G 121.4(13) . . ?
C91G C92G C93G 119.7(14) . . ?
C94G C93G C92G 119.6(14) . . ?
C93G C94G C95G 121.5(14) . . ?
C94G C95G C90G 117.8(13) . . ?
C95D C90D C91D 120.7(10) . . ?
C92D C91D C90D 121.2(10) . . ?
C91D C92D C93D 119.1(9) . . ?
C92D C93D C94D 119.5(9) . . ?
C95D C94D C93D 120.8(9) . . ?
C90D C95D C94D 118.7(10) . . ?
C95I C90I C91I 121(2) . . ?
C90I C91I C92I 119(2) . . ?
C93I C92I C91I 119(2) . . ?
C92I C93I C94I 122(2) . . ?
C95I C94I C93I 118(2) . . ?
C90I C95I C94I 120(2) . . ?
C91E C90E C95E 120.1(12) . . ?
C90E C91E C92E 121.3(13) . . ?
C91E C92E C93E 119.3(11) . . ?
C92E C93E C94E 121.0(10) . . ?
C93E C94E C95E 117.9(11) . . ?
C90E C95E C94E 120.3(12) . . ?
C91F C90F C95F 119.8(17) . . ?
C90F C91F C92F 120.5(18) . . ?
C93F C92F C91F 120.8(18) . . ?
C92F C93F C94F 119.1(16) . . ?
C95F C94F C93F 119.4(16) . . ?
C90F C95F C94F 120.2(16) . . ?

loop_
_geom_bond_atom_site_label_1
_geom_bond_atom_site_label_2
_geom_bond_distance
_geom_bond_site_symmetry_2
_geom_bond_publ_flag
Mo1 C3 1.956(5) . ?
Mo1 C5 1.987(5) . ?
Mo1 C6 2.036(5) . ?
Mo1 C4 2.037(5) . ?
Mo1 C1 2.323(4) . ?
Mo1 P1 2.5051(11) . ?
P2 C1 1.679(4) . ?
P2 C7 1.884(4) . ?
C7 C8 1.424(6) . ?
C7 C12 1.430(6) . ?
C8 C9 1.397(6) . ?
C8 C13 1.559(7) . ?
C9 C10 1.387(6) . ?
C10 C11 1.382(6) . ?
C10 C17B 1.542(17) . ?
C10 C17A 1.543(8) . ?
C11 C12 1.398(6) . ?
C12 C21 1.546(6) . ?
C13 C15 1.529(6) . ?
C13 C16 1.532(6) . ?
C13 C14 1.534(7) . ?
C17A C19A 1.522(10) . ?
C17A C18A 1.524(10) . ?
C17A C20A 1.541(10) . ?
C17B C19B 1.514(18) . ?
C17B C20B 1.520(18) . ?
C17B C18B 1.539(18) . ?
C21 C24 1.523(6) . ?
C21 C23 1.545(7) . ?
C21 C22 1.545(6) . ?
P1 C2 1.678(4) . ?
P1 C25 1.851(4) . ?
C25 C30 1.428(6) . ?
C25 C26 1.441(6) . ?
C26 C27 1.401(6) . ?
C26 C31 1.549(6) . ?
C27 C28 1.391(6) . ?
C28 C29 1.380(6) . ?
C28 C35 1.536(6) . ?
C29 C30 1.397(6) . ?
C30 C39 1.553(6) . ?
C31 C32 1.537(6) . ?
C31 C33 1.540(7) . ?
C31 C34 1.544(7) . ?
C35 C37 1.517(7) . ?
C35 C36 1.528(7) . ?
C35 C38 1.529(7) . ?
C39 C42 1.535(6) . ?
C39 C41 1.539(7) . ?
C39 C40 1.549(6) . ?
Si1 C1 1.817(4) . ?
Si1 N1 1.820(4) . ?
Si1 N2 1.821(4) . ?
Si1 C2 1.868(4) . ?
Si1 C47 2.278(4) . ?
N2 C47 1.338(5) . ?
N2 C43 1.489(5) . ?
C43 C45 1.508(7) . ?
C43 C46 1.513(6) . ?
C43 C44 1.517(6) . ?
C47 N1 1.343(5) . ?
C47 C48 1.475(5) . ?
C48 C53 1.386(6) . ?
C48 C49 1.394(6) . ?
C49 C50 1.386(6) . ?
C50 C51 1.360(7) . ?
C51 C52 1.387(7) . ?
C52 C53 1.381(6) . ?
N1 C54 1.505(5) . ?
C54 C55 1.511(7) . ?
C54 C56 1.513(7) . ?
C54 C57 1.535(6) . ?
C2 O2B 1.384(10) . ?
C2 O2A 1.401(10) . ?
O2A Si2 1.653(9) . ?
O2B Si2 1.638(9) . ?
Si2 C58 1.820(6) . ?
Si2 C59 1.842(6) . ?
Si2 C60 1.858(5) . ?
O3 C3 1.176(5) . ?
O4 C4 1.146(5) . ?
O5 C5 1.151(5) . ?
O6 C6 1.158(5) . ?
C90A C95A 1.349(11) . ?
C90A C91A 1.372(12) . ?
C91A C92A 1.365(12) . ?
C92A C93A 1.415(13) . ?
C93A C94A 1.377(11) . ?
C94A C95A 1.370(11) . ?
C90J C91J 1.376(17) . ?
C90J C95J 1.390(18) . ?
C91J C92J 1.362(18) . ?
C92J C93J 1.359(18) . ?
C93J C94J 1.366(17) . ?
C94J C95J 1.387(17) . ?
C90B C95B 1.363(15) . ?
C90B C91B 1.379(14) . ?
C91B C92B 1.397(14) . ?
C92B C93B 1.404(15) . ?
C93B C94B 1.392(13) . ?
C94B C95B 1.372(15) . ?
C90H C95H 1.366(17) . ?
C90H C91H 1.382(16) . ?
C91H C92H 1.369(17) . ?
C92H C93H 1.384(17) . ?
C93H C94H 1.373(17) . ?
C94H C95H 1.369(17) . ?
C90C C91C 1.390(17) . ?
C90C C95C 1.395(17) . ?
C91C C92C 1.382(17) . ?
C92C C93C 1.370(17) . ?
C93C C94C 1.381(16) . ?
C94C C95C 1.411(16) . ?
C90G C91G 1.368(13) . ?
C90G C95G 1.412(14) . ?
C91G C92G 1.369(14) . ?
C92G C93G 1.384(14) . ?
C93G C94G 1.376(15) . ?
C94G C95G 1.387(15) . ?
C90D C95D 1.376(12) . ?
C90D C91D 1.379(12) . ?
C91D C92D 1.371(12) . ?
C92D C93D 1.393(11) . ?
C93D C94D 1.395(11) . ?
C94D C95D 1.388(11) . ?
C90I C95I 1.378(18) . ?
C90I C91I 1.383(17) . ?
C91I C92I 1.385(17) . ?
C92I C93I 1.383(17) . ?
C93I C94I 1.385(17) . ?
C94I C95I 1.379(18) . ?
C90E C91E 1.352(14) . ?
C90E C95E 1.388(14) . ?
C91E C92E 1.381(13) . ?
C92E C93E 1.384(11) . ?
C93E C94E 1.391(11) . ?
C94E C95E 1.409(13) . ?
C90F C91F 1.367(16) . ?
C90F C95F 1.376(15) . ?
C91F C92F 1.377(17) . ?
C92F C93F 1.361(16) . ?
C93F C94F 1.409(16) . ?
C94F C95F 1.384(15) . ?
